data_4115942
loop_
_publ_author_name
'Atsushi Kawachi'
'Kohei Tamao'

_publ_section_title
;
 Structures of [(Amino)phenylsilyl]lithiums and Related Compounds in
 Solution and in the Solid State
;
_journal_name_full 'Journal of the American Chemical Society'
_journal_page_first 1919
_journal_page_last 1926
_journal_paper_doi 10.1021/ja993101+
_journal_volume 122
_journal_year 2000
_chemical_formula_moiety 'C27 H29 N Si Sn '
_chemical_formula_sum 'C27 H29 N Si Sn'
_chemical_formula_weight 514.31
_space_group_IT_number 2
_symmetry_cell_setting triclinic
_symmetry_Int_Tables_number 2
_symmetry_space_group_name_Hall '-P 1'
_symmetry_space_group_name_H-M 'P -1'
_audit_creation_date 'Sat Feb 13 10:27:02 1999'
_audit_creation_method 'from TEXRAY.INF file'
_cell_angle_alpha 97.081(10)
_cell_angle_beta 92.01(2)
_cell_angle_gamma 86.315(8)
_cell_formula_units_Z 2
_cell_length_a 10.413(2)
_cell_length_b 12.8154(7)
_cell_length_c 9.740(2)
_cell_measurement_reflns_used 25
_cell_measurement_temperature 293.2
_cell_measurement_theta_max 32.0
_cell_measurement_theta_min 28.9
_cell_volume 1286.7(4)
_computing_cell_refinement 'Rigaku/AFC Diffractometer Control'
_computing_data_collection 'Rigaku/AFC Diffractometer Control'
_computing_data_reduction teXsan
_computing_publication_material teXsan
_computing_structure_refinement teXsan
_computing_structure_solution 'DIRDIF92 (PATTY)'
_diffrn_ambient_temperature 293.2
_diffrn_measurement_device_type 'Rigaku AFC7R'
_diffrn_measurement_method \w-2\q
_diffrn_orient_matrix_UB_11 -0.01469
_diffrn_orient_matrix_UB_12 -0.01820
_diffrn_orient_matrix_UB_13 0.09491
_diffrn_orient_matrix_UB_21 0.00806
_diffrn_orient_matrix_UB_22 -0.07664
_diffrn_orient_matrix_UB_23 -0.03575
_diffrn_orient_matrix_UB_31 0.09480
_diffrn_orient_matrix_UB_32 -0.00114
_diffrn_orient_matrix_UB_33 0.02063
_diffrn_radiation_detector 'scintillation counter'
_diffrn_radiation_monochromator graphite
_diffrn_radiation_source 'Rigaku rotating anode'
_diffrn_radiation_type 'Cu K\a'
_diffrn_radiation_wavelength 1.5418
_diffrn_reflns_av_R_equivalents 0.022
_diffrn_reflns_av_sigmaI/netI 0.000
_diffrn_reflns_limit_h_max 11
_diffrn_reflns_limit_h_min 0
_diffrn_reflns_limit_k_max 14
_diffrn_reflns_limit_k_min -14
_diffrn_reflns_limit_l_max 10
_diffrn_reflns_limit_l_min -10
_diffrn_reflns_number 4060
_diffrn_reflns_reduction_process 'Lp corrections applied'
_diffrn_reflns_theta_max 0.00
_diffrn_reflns_theta_min 0.00
_diffrn_standards_decay_% -0.38
_diffrn_standards_interval_count 150
_diffrn_standards_number 3
_exptl_absorpt_coefficient_mu 8.435
_exptl_absorpt_correction_T_max 1.000
_exptl_absorpt_correction_T_min 0.715
_exptl_absorpt_correction_type psi-scan
_exptl_absorpt_process_details '(North, Phillips & Mathews, 1968)'
_exptl_crystal_colour colorless
_exptl_crystal_density_diffrn 1.327
_exptl_crystal_description prismatic
_exptl_crystal_F_000 524.00
_exptl_crystal_size_max 0.500
_exptl_crystal_size_mid 0.300
_exptl_crystal_size_min 0.300
_refine_diff_density_max 0.52
_refine_diff_density_min -0.46
_refine_ls_extinction_coef 0.071(9)
_refine_ls_extinction_method 'Zachariasen(1967) type 2 gaussian isotropic'
_refine_ls_goodness_of_fit_ref 1.547
_refine_ls_matrix_type full
_refine_ls_number_constraints 0
_refine_ls_number_parameters 272
_refine_ls_number_reflns 3380
_refine_ls_number_restraints 0
_refine_ls_R_factor_all 0.0421
_refine_ls_R_factor_gt 0.0421
_refine_ls_shift/su_max 0.0030
_refine_ls_shift/su_mean 0.0000
_refine_ls_structure_factor_coef F
_refine_ls_weighting_details 'w = 1/[\s^2^(Fo) + 0.00063|Fo|^2^]'
_refine_ls_weighting_scheme calc
_refine_ls_wR_factor_gt 0.0697
_refine_ls_wR_factor_ref 0.0697
_reflns_number_gt 3380
_reflns_number_total 3818
_reflns_threshold_expression >2.0sigma(I)
_cod_data_source_file ja9931012B_3.cif
_cod_data_source_block Compound-17
_cod_original_cell_volume 1286.7(3)
_cod_original_sg_symbol_H-M 'P -1 '
_cod_original_formula_sum 'C27 H29 N Si Sn '
_cod_database_code 4115942

loop_
_symmetry_equiv_pos_as_xyz
x,y,z
-x,-y,-z

loop_
_atom_site_label
_atom_site_type_symbol
_atom_site_fract_x
_atom_site_fract_y
_atom_site_fract_z
_atom_site_U_iso_or_equiv
_atom_site_adp_type
_atom_site_occupancy
_atom_site_calc_flag
Sn(1) Sn 0.22864(4) 0.12986(2) -0.06364(4) 0.0763(2) Uani 1.00 d
Si(1) Si 0.2906(1) 0.26446(9) -0.2197(1) 0.0553(3) Uani 1.00 d
N(1) N 0.2766(4) 0.3925(3) -0.1318(4) 0.056(1) Uani 1.00 d
C(1) C 0.1701(5) 0.2524(4) -0.3692(5) 0.067(1) Uani 1.00 d
C(2) C 0.174(1) 0.1667(8) -0.4692(10) 0.152(4) Uani 1.00 d
C(3) C 0.079(1) 0.1530(8) -0.5730(10) 0.151(4) Uani 1.00 d
C(4) C -0.0193(8) 0.2228(7) -0.5774(7) 0.101(2) Uani 1.00 d
C(5) C -0.0268(6) 0.3085(6) -0.4794(8) 0.094(2) Uani 1.00 d
C(6) C 0.0679(5) 0.3220(5) -0.3791(6) 0.075(2) Uani 1.00 d
C(7) C 0.4605(5) 0.2295(4) -0.2753(5) 0.066(1) Uani 1.00 d
C(8) C 0.495(1) 0.150(1) -0.369(2) 0.241(7) Uani 1.00 d
C(9) C 0.627(1) 0.120(1) -0.393(2) 0.226(7) Uani 1.00 d
C(10) C 0.7184(9) 0.1723(9) -0.337(1) 0.124(3) Uani 1.00 d
C(11) C 0.6870(9) 0.262(2) -0.260(1) 0.211(6) Uani 1.00 d
C(12) C 0.5606(8) 0.289(1) -0.226(1) 0.172(4) Uani 1.00 d
C(13) C 0.2956(4) 0.4850(3) -0.1889(5) 0.057(1) Uani 1.00 d
C(14) C 0.3327(5) 0.4821(4) -0.3272(6) 0.068(2) Uani 1.00 d
C(15) C 0.3493(7) 0.5752(6) -0.3808(7) 0.090(2) Uani 1.00 d
C(16) C 0.3351(7) 0.6709(5) -0.3012(9) 0.097(2) Uani 1.00 d
C(17) C 0.2999(7) 0.6750(4) -0.1682(9) 0.092(2) Uani 1.00 d
C(18) C 0.2789(5) 0.5844(4) -0.1104(6) 0.072(2) Uani 1.00 d
C(19) C 0.2468(5) 0.4022(3) 0.0134(5) 0.057(1) Uani 1.00 d
C(20) C 0.1201(5) 0.4061(4) 0.0525(5) 0.067(1) Uani 1.00 d
C(21) C 0.0911(6) 0.4138(5) 0.1904(6) 0.082(2) Uani 1.00 d
C(22) C 0.1871(7) 0.4207(7) 0.2891(6) 0.096(2) Uani 1.00 d
C(23) C 0.3120(7) 0.4191(8) 0.2513(6) 0.106(3) Uani 1.00 d
C(24) C 0.3425(6) 0.4096(6) 0.1119(6) 0.085(2) Uani 1.00 d
C(25) C 0.256(1) -0.0226(6) -0.182(1) 0.134(4) Uani 1.00 d
C(26) C 0.0278(9) 0.1497(7) -0.016(1) 0.135(4) Uani 1.00 d
C(27) C 0.340(1) 0.126(1) 0.123(1) 0.167(5) Uani 1.00 d

loop_
_atom_site_aniso_label
_atom_site_aniso_U_11
_atom_site_aniso_U_22
_atom_site_aniso_U_33
_atom_site_aniso_U_12
_atom_site_aniso_U_13
_atom_site_aniso_U_23
Sn(1) 0.0933(3) 0.0488(3) 0.0892(3) -0.0023(2) 0.0204(2) 0.0137(2)
Si(1) 0.0678(7) 0.0402(6) 0.0562(7) -0.0022(5) 0.0047(5) -0.0009(5)
N(1) 0.069(2) 0.042(2) 0.055(2) -0.003(2) 0.005(2) -0.001(2)
C(1) 0.086(3) 0.050(3) 0.063(3) -0.008(2) 0.000(2) 0.000(2)
C(2) 0.193(10) 0.108(6) 0.122(6) 0.067(6) -0.069(6) -0.058(5)
C(3) 0.190(10) 0.116(7) 0.120(6) 0.028(7) -0.067(7) -0.055(6)
C(4) 0.103(5) 0.111(6) 0.087(4) -0.025(4) -0.023(4) 0.002(4)
C(5) 0.069(3) 0.112(5) 0.098(4) -0.009(3) -0.003(3) -0.002(4)
C(6) 0.068(3) 0.079(4) 0.074(3) -0.011(3) 0.004(3) -0.011(3)
C(7) 0.081(3) 0.048(3) 0.068(3) 0.003(2) 0.017(2) 0.003(2)
C(8) 0.134(8) 0.18(1) 0.37(2) -0.070(8) 0.13(1) -0.19(1)
C(9) 0.143(9) 0.145(10) 0.36(2) -0.033(8) 0.14(1) -0.14(1)
C(10) 0.103(6) 0.131(7) 0.137(7) 0.046(6) 0.047(5) 0.031(6)
C(11) 0.076(5) 0.34(2) 0.18(1) 0.018(8) -0.005(6) -0.10(1)
C(12) 0.077(5) 0.26(1) 0.140(7) 0.029(6) -0.012(5) -0.109(9)
C(13) 0.056(2) 0.041(2) 0.070(3) -0.002(2) -0.009(2) 0.001(2)
C(14) 0.083(3) 0.049(3) 0.074(3) -0.014(2) -0.011(3) 0.011(2)
C(15) 0.108(5) 0.081(4) 0.089(4) -0.032(3) -0.024(3) 0.037(3)
C(16) 0.106(5) 0.057(4) 0.133(6) -0.021(3) -0.036(4) 0.036(4)
C(17) 0.100(4) 0.042(3) 0.128(6) -0.005(3) -0.027(4) 0.002(3)
C(18) 0.076(3) 0.051(3) 0.085(3) 0.002(2) -0.009(3) -0.002(2)
C(19) 0.068(3) 0.041(2) 0.058(2) -0.003(2) 0.000(2) -0.005(2)
C(20) 0.068(3) 0.063(3) 0.067(3) 0.004(2) 0.001(2) -0.007(2)
C(21) 0.077(3) 0.087(4) 0.078(3) -0.002(3) 0.013(3) -0.006(3)
C(22) 0.108(5) 0.120(6) 0.058(3) -0.014(4) 0.011(3) -0.005(3)
C(23) 0.083(4) 0.166(8) 0.064(3) -0.020(4) -0.011(3) -0.011(4)
C(24) 0.071(3) 0.107(5) 0.071(3) -0.016(3) -0.005(3) -0.012(3)
C(25) 0.173(9) 0.053(4) 0.174(9) -0.005(4) 0.050(7) -0.007(5)
C(26) 0.114(6) 0.108(6) 0.190(9) -0.024(5) 0.061(6) 0.021(6)
C(27) 0.23(1) 0.158(10) 0.116(7) 0.005(9) -0.040(8) 0.065(7)

loop_
_atom_type_symbol
_atom_type_description
_atom_type_scat_dispersion_real
_atom_type_scat_dispersion_imag
_atom_type_scat_source
C C 0.018 0.009
;International Tables for Crystallography
(1992, Vol. C, Tables 4.2.6.8 and 6.1.1.1)
;
H H 0.000 0.000
;International Tables for Crystallography
(1992, Vol. C, Table 6.1.1.2)
;
N N 0.031 0.018
;International Tables for Crystallography
(1992, Vol. C, Tables 4.2.6.8 and 6.1.1.1)
;
Si Si 0.254 0.330
;International Tables for Crystallography
(1992, Vol. C, Tables 4.2.6.8 and 6.1.1.1)
;
Sn Sn 0.026 5.459
;International Tables for Crystallography
(1992, Vol. C, Tables 4.2.6.8 and 6.1.1.1)
;

loop_
_geom_angle_atom_site_label_1
_geom_angle_atom_site_label_2
_geom_angle_atom_site_label_3
_geom_angle
_geom_angle_site_symmetry_1
_geom_angle_site_symmetry_2
_geom_angle_site_symmetry_3
_geom_angle_publ_flag
Si(1) Sn(1) C(25) 106.4(3) 1_555 1_555 1_555 yes
Si(1) Sn(1) C(26) 111.4(3) 1_555 1_555 1_555 yes
Si(1) Sn(1) C(27) 115.5(4) 1_555 1_555 1_555 yes
C(25) Sn(1) C(26) 106.2(4) 1_555 1_555 1_555 yes
C(25) Sn(1) C(27) 107.4(5) 1_555 1_555 1_555 yes
C(26) Sn(1) C(27) 109.4(5) 1_555 1_555 1_555 yes
Sn(1) Si(1) N(1) 110.7(1) 1_555 1_555 1_555 yes
Sn(1) Si(1) C(1) 104.9(2) 1_555 1_555 1_555 yes
Sn(1) Si(1) C(7) 108.2(2) 1_555 1_555 1_555 yes
N(1) Si(1) C(1) 109.5(2) 1_555 1_555 1_555 yes
N(1) Si(1) C(7) 110.7(2) 1_555 1_555 1_555 yes
C(1) Si(1) C(7) 112.7(2) 1_555 1_555 1_555 yes
Si(1) N(1) C(13) 125.6(3) 1_555 1_555 1_555 yes
Si(1) N(1) C(19) 116.7(3) 1_555 1_555 1_555 yes
C(13) N(1) C(19) 117.6(4) 1_555 1_555 1_555 yes
Si(1) C(1) C(2) 121.8(5) 1_555 1_555 1_555 yes
Si(1) C(1) C(6) 122.6(4) 1_555 1_555 1_555 yes
C(2) C(1) C(6) 115.3(6) 1_555 1_555 1_555 yes
C(1) C(2) C(3) 122.0(8) 1_555 1_555 1_555 yes
C(1) C(2) H(1) 117.7(8) 1_555 1_555 1_555 no
C(3) C(2) H(1) 119.4(8) 1_555 1_555 1_555 no
C(2) C(3) C(4) 120.3(7) 1_555 1_555 1_555 yes
C(2) C(3) H(2) 120.0(10) 1_555 1_555 1_555 no
C(4) C(3) H(2) 119.4(9) 1_555 1_555 1_555 no
C(3) C(4) C(5) 119.3(6) 1_555 1_555 1_555 yes
C(3) C(4) H(3) 121.1(8) 1_555 1_555 1_555 no
C(5) C(4) H(3) 119.6(9) 1_555 1_555 1_555 no
C(4) C(5) C(6) 120.0(7) 1_555 1_555 1_555 yes
C(4) C(5) H(4) 119.9(7) 1_555 1_555 1_555 no
C(6) C(5) H(4) 120.2(7) 1_555 1_555 1_555 no
C(1) C(6) C(5) 123.1(6) 1_555 1_555 1_555 yes
C(1) C(6) H(5) 118.0(5) 1_555 1_555 1_555 no
C(5) C(6) H(5) 118.8(6) 1_555 1_555 1_555 no
Si(1) C(7) C(8) 124.6(6) 1_555 1_555 1_555 yes
Si(1) C(7) C(12) 121.9(5) 1_555 1_555 1_555 yes
C(8) C(7) C(12) 113.4(7) 1_555 1_555 1_555 yes
C(7) C(8) C(9) 121(1) 1_555 1_555 1_555 yes
C(7) C(8) H(6) 119.2(9) 1_555 1_555 1_555 no
C(9) C(8) H(6) 119.3(9) 1_555 1_555 1_555 no
C(8) C(9) C(10) 123.1(9) 1_555 1_555 1_555 yes
C(8) C(9) H(7) 114(1) 1_555 1_555 1_555 no
C(10) C(9) H(7) 122(1) 1_555 1_555 1_555 no
C(9) C(10) C(11) 117.2(9) 1_555 1_555 1_555 yes
C(9) C(10) H(8) 117(1) 1_555 1_555 1_555 no
C(11) C(10) H(8) 125(1) 1_555 1_555 1_555 no
C(10) C(11) C(12) 121(1) 1_555 1_555 1_555 yes
C(10) C(11) H(9) 119(1) 1_555 1_555 1_555 no
C(12) C(11) H(9) 119(1) 1_555 1_555 1_555 no
C(7) C(12) C(11) 122.6(9) 1_555 1_555 1_555 yes
C(7) C(12) H(10) 118.1(7) 1_555 1_555 1_555 no
C(11) C(12) H(10) 119(1) 1_555 1_555 1_555 no
N(1) C(13) C(14) 121.2(4) 1_555 1_555 1_555 yes
N(1) C(13) C(18) 121.2(5) 1_555 1_555 1_555 yes
C(14) C(13) C(18) 117.5(5) 1_555 1_555 1_555 yes
C(13) C(14) C(15) 119.7(5) 1_555 1_555 1_555 yes
C(13) C(14) H(11) 119.6(5) 1_555 1_555 1_555 no
C(15) C(14) H(11) 120.7(6) 1_555 1_555 1_555 no
C(14) C(15) C(16) 121.6(6) 1_555 1_555 1_555 yes
C(14) C(15) H(12) 117.9(7) 1_555 1_555 1_555 no
C(16) C(15) H(12) 120.4(6) 1_555 1_555 1_555 no
C(15) C(16) C(17) 119.3(6) 1_555 1_555 1_555 yes
C(15) C(16) H(13) 120.1(9) 1_555 1_555 1_555 no
C(17) C(16) H(13) 120.5(8) 1_555 1_555 1_555 no
C(16) C(17) C(18) 121.4(6) 1_555 1_555 1_555 yes
C(16) C(17) H(14) 119.4(7) 1_555 1_555 1_555 no
C(18) C(17) H(14) 119.3(8) 1_555 1_555 1_555 no
C(13) C(18) C(17) 120.4(6) 1_555 1_555 1_555 yes
C(13) C(18) H(15) 118.9(5) 1_555 1_555 1_555 no
C(17) C(18) H(15) 120.7(6) 1_555 1_555 1_555 no
N(1) C(19) C(20) 119.9(4) 1_555 1_555 1_555 yes
N(1) C(19) C(24) 120.4(5) 1_555 1_555 1_555 yes
C(20) C(19) C(24) 119.7(5) 1_555 1_555 1_555 yes
C(19) C(20) C(21) 120.2(5) 1_555 1_555 1_555 yes
C(19) C(20) H(16) 119.2(5) 1_555 1_555 1_555 no
C(21) C(20) H(16) 120.6(5) 1_555 1_555 1_555 no
C(20) C(21) C(22) 120.1(5) 1_555 1_555 1_555 yes
C(20) C(21) H(17) 120.4(6) 1_555 1_555 1_555 no
C(22) C(21) H(17) 119.5(6) 1_555 1_555 1_555 no
C(21) C(22) C(23) 119.9(6) 1_555 1_555 1_555 yes
C(21) C(22) H(18) 120.9(7) 1_555 1_555 1_555 no
C(23) C(22) H(18) 119.2(7) 1_555 1_555 1_555 no
C(22) C(23) C(24) 120.4(6) 1_555 1_555 1_555 yes
C(22) C(23) H(19) 119.3(7) 1_555 1_555 1_555 no
C(24) C(23) H(19) 120.2(7) 1_555 1_555 1_555 no
C(19) C(24) C(23) 119.7(5) 1_555 1_555 1_555 yes
C(19) C(24) H(20) 119.4(6) 1_555 1_555 1_555 no
C(23) C(24) H(20) 121.0(6) 1_555 1_555 1_555 no
Sn(1) C(25) H(21) 110.1(7) 1_555 1_555 1_555 no
Sn(1) C(25) H(22) 110.4(7) 1_555 1_555 1_555 no
Sn(1) C(25) H(23) 111.4(8) 1_555 1_555 1_555 no
H(21) C(25) H(22) 107(1) 1_555 1_555 1_555 no
H(21) C(25) H(23) 108.6(10) 1_555 1_555 1_555 no
H(22) C(25) H(23) 109.1(10) 1_555 1_555 1_555 no
Sn(1) C(26) H(24) 110.6(7) 1_555 1_555 1_555 no
Sn(1) C(26) H(25) 113.2(8) 1_555 1_555 1_555 no
Sn(1) C(26) H(26) 110.7(6) 1_555 1_555 1_555 no
H(24) C(26) H(25) 108.4(9) 1_555 1_555 1_555 no
H(24) C(26) H(26) 104.8(10) 1_555 1_555 1_555 no
H(25) C(26) H(26) 108.7(10) 1_555 1_555 1_555 no
Sn(1) C(27) H(27) 112(1) 1_555 1_555 1_555 no
Sn(1) C(27) H(28) 113.2(8) 1_555 1_555 1_555 no
Sn(1) C(27) H(29) 109.7(8) 1_555 1_555 1_555 no
H(27) C(27) H(28) 110(1) 1_555 1_555 1_555 no
H(27) C(27) H(29) 104(1) 1_555 1_555 1_555 no
H(28) C(27) H(29) 105(1) 1_555 1_555 1_555 no

loop_
_geom_bond_atom_site_label_1
_geom_bond_atom_site_label_2
_geom_bond_distance
_geom_bond_site_symmetry_1
_geom_bond_site_symmetry_2
_geom_bond_publ_flag
Sn(1) Si(1) 2.562(1) 1_555 1_555 yes
Sn(1) C(25) 2.151(8) 1_555 1_555 yes
Sn(1) C(26) 2.150(8) 1_555 1_555 yes
Sn(1) C(27) 2.126(10) 1_555 1_555 yes
Si(1) N(1) 1.755(4) 1_555 1_555 yes
Si(1) C(1) 1.887(5) 1_555 1_555 yes
Si(1) C(7) 1.879(5) 1_555 1_555 yes
N(1) C(13) 1.398(6) 1_555 1_555 yes
N(1) C(19) 1.447(6) 1_555 1_555 yes
C(1) C(2) 1.375(9) 1_555 1_555 yes
C(1) C(6) 1.353(8) 1_555 1_555 yes
C(2) C(3) 1.39(1) 1_555 1_555 yes
C(3) C(4) 1.32(1) 1_555 1_555 yes
C(4) C(5) 1.36(1) 1_555 1_555 yes
C(5) C(6) 1.368(9) 1_555 1_555 yes
C(7) C(8) 1.321(10) 1_555 1_555 yes
C(7) C(12) 1.37(1) 1_555 1_555 yes
C(8) C(9) 1.42(2) 1_555 1_555 yes
C(9) C(10) 1.27(2) 1_555 1_555 yes
C(10) C(11) 1.32(2) 1_555 1_555 yes
C(11) C(12) 1.38(1) 1_555 1_555 yes
C(13) C(14) 1.410(7) 1_555 1_555 yes
C(13) C(18) 1.407(7) 1_555 1_555 yes
C(14) C(15) 1.382(8) 1_555 1_555 yes
C(15) C(16) 1.37(1) 1_555 1_555 yes
C(16) C(17) 1.35(1) 1_555 1_555 yes
C(17) C(18) 1.384(9) 1_555 1_555 yes
C(19) C(20) 1.382(7) 1_555 1_555 yes
C(19) C(24) 1.357(8) 1_555 1_555 yes
C(20) C(21) 1.377(8) 1_555 1_555 yes
C(21) C(22) 1.362(9) 1_555 1_555 yes
C(22) C(23) 1.36(1) 1_555 1_555 yes
C(23) C(24) 1.394(9) 1_555 1_555 yes

loop_
_geom_contact_atom_site_label_1
_geom_contact_atom_site_label_2
_geom_contact_distance
_geom_contact_site_symmetry_1
_geom_contact_site_symmetry_2
Sn(1) Si(1) 2.562(1) 1_555 1_555

loop_
_geom_torsion_atom_site_label_1
_geom_torsion_atom_site_label_2
_geom_torsion_atom_site_label_3
_geom_torsion_atom_site_label_4
_geom_torsion
_geom_torsion_site_symmetry_1
_geom_torsion_site_symmetry_2
_geom_torsion_site_symmetry_3
_geom_torsion_site_symmetry_4
_geom_torsion_publ_flag
Sn(1) Si(1) N(1) C(13) -176.1(3) 1_555 1_555 1_555 1_555 yes
Sn(1) Si(1) N(1) C(19) 6.1(4) 1_555 1_555 1_555 1_555 yes
Sn(1) Si(1) C(1) C(2) -72.4(8) 1_555 1_555 1_555 1_555 yes
Sn(1) Si(1) C(1) C(6) 101.7(5) 1_555 1_555 1_555 1_555 yes
Sn(1) Si(1) C(7) C(8) 74(1) 1_555 1_555 1_555 1_555 yes
Sn(1) Si(1) C(7) C(12) -108.9(8) 1_555 1_555 1_555 1_555 yes
Si(1) N(1) C(13) C(14) -1.7(6) 1_555 1_555 1_555 1_555 yes
Si(1) N(1) C(13) C(18) 178.4(4) 1_555 1_555 1_555 1_555 yes
Si(1) N(1) C(19) C(20) -86.3(5) 1_555 1_555 1_555 1_555 yes
Si(1) N(1) C(19) C(24) 95.1(5) 1_555 1_555 1_555 1_555 yes
Si(1) C(1) C(2) C(3) 174(1) 1_555 1_555 1_555 1_555 yes
Si(1) C(1) C(6) C(5) -173.3(5) 1_555 1_555 1_555 1_555 yes
Si(1) C(7) C(8) C(9) -171(1) 1_555 1_555 1_555 1_555 yes
Si(1) C(7) C(12) C(11) 176(1) 1_555 1_555 1_555 1_555 yes
N(1) Si(1) Sn(1) C(25) -178.4(4) 1_555 1_555 1_555 1_555 yes
N(1) Si(1) Sn(1) C(26) 66.2(4) 1_555 1_555 1_555 1_555 yes
N(1) Si(1) Sn(1) C(27) -59.3(5) 1_555 1_555 1_555 1_555 yes
N(1) Si(1) C(1) C(2) 168.9(8) 1_555 1_555 1_555 1_555 yes
N(1) Si(1) C(1) C(6) -17.1(6) 1_555 1_555 1_555 1_555 yes
N(1) Si(1) C(7) C(8) -163(1) 1_555 1_555 1_555 1_555 yes
N(1) Si(1) C(7) C(12) 12.6(9) 1_555 1_555 1_555 1_555 yes
N(1) C(13) C(14) C(15) 179.2(5) 1_555 1_555 1_555 1_555 yes
N(1) C(13) C(18) C(17) 179.1(5) 1_555 1_555 1_555 1_555 yes
N(1) C(19) C(20) C(21) 179.1(5) 1_555 1_555 1_555 1_555 yes
N(1) C(19) C(24) C(23) 179.8(7) 1_555 1_555 1_555 1_555 yes
C(1) Si(1) Sn(1) C(25) 63.6(4) 1_555 1_555 1_555 1_555 yes
C(1) Si(1) Sn(1) C(26) -51.7(4) 1_555 1_555 1_555 1_555 yes
C(1) Si(1) Sn(1) C(27) -177.3(5) 1_555 1_555 1_555 1_555 yes
C(1) Si(1) N(1) C(13) -61.0(4) 1_555 1_555 1_555 1_555 yes
C(1) Si(1) N(1) C(19) 121.2(4) 1_555 1_555 1_555 1_555 yes
C(1) Si(1) C(7) C(8) -40(1) 1_555 1_555 1_555 1_555 yes
C(1) Si(1) C(7) C(12) 135.7(8) 1_555 1_555 1_555 1_555 yes
C(1) C(2) C(3) C(4) 0(2) 1_555 1_555 1_555 1_555 yes
C(1) C(6) C(5) C(4) -1(1) 1_555 1_555 1_555 1_555 yes
C(2) C(1) Si(1) C(7) 45.1(9) 1_555 1_555 1_555 1_555 yes
C(2) C(1) C(6) C(5) 1(1) 1_555 1_555 1_555 1_555 yes
C(2) C(3) C(4) C(5) 0(1) 1_555 1_555 1_555 1_555 yes
C(3) C(2) C(1) C(6) 0(1) 1_555 1_555 1_555 1_555 yes
C(3) C(4) C(5) C(6) 0(1) 1_555 1_555 1_555 1_555 yes
C(6) C(1) Si(1) C(7) -140.8(5) 1_555 1_555 1_555 1_555 yes
C(7) Si(1) Sn(1) C(25) -56.9(4) 1_555 1_555 1_555 1_555 yes
C(7) Si(1) Sn(1) C(26) -172.3(4) 1_555 1_555 1_555 1_555 yes
C(7) Si(1) Sn(1) C(27) 62.2(5) 1_555 1_555 1_555 1_555 yes
C(7) Si(1) N(1) C(13) 63.9(4) 1_555 1_555 1_555 1_555 yes
C(7) Si(1) N(1) C(19) -113.9(4) 1_555 1_555 1_555 1_555 yes
C(7) C(8) C(9) C(10) -7(3) 1_555 1_555 1_555 1_555 yes
C(7) C(12) C(11) C(10) -3(2) 1_555 1_555 1_555 1_555 yes
C(8) C(7) C(12) C(11) -6(2) 1_555 1_555 1_555 1_555 yes
C(8) C(9) C(10) C(11) -3(2) 1_555 1_555 1_555 1_555 yes
C(9) C(8) C(7) C(12) 11(2) 1_555 1_555 1_555 1_555 yes
C(9) C(10) C(11) C(12) 8(2) 1_555 1_555 1_555 1_555 yes
C(13) N(1) C(19) C(20) 95.7(5) 1_555 1_555 1_555 1_555 yes
C(13) N(1) C(19) C(24) -82.9(6) 1_555 1_555 1_555 1_555 yes
C(13) C(14) C(15) C(16) 2.4(10) 1_555 1_555 1_555 1_555 yes
C(13) C(18) C(17) C(16) 0.9(9) 1_555 1_555 1_555 1_555 yes
C(14) C(13) N(1) C(19) 176.0(4) 1_555 1_555 1_555 1_555 yes
C(14) C(13) C(18) C(17) -0.7(7) 1_555 1_555 1_555 1_555 yes
C(14) C(15) C(16) C(17) -2(1) 1_555 1_555 1_555 1_555 yes
C(15) C(14) C(13) C(18) -0.9(8) 1_555 1_555 1_555 1_555 yes
C(15) C(16) C(17) C(18) 0(1) 1_555 1_555 1_555 1_555 yes
C(18) C(13) N(1) C(19) -3.8(6) 1_555 1_555 1_555 1_555 yes
C(19) C(20) C(21) C(22) 1.9(9) 1_555 1_555 1_555 1_555 yes
C(19) C(24) C(23) C(22) 0(1) 1_555 1_555 1_555 1_555 yes
C(20) C(19) C(24) C(23) 1.2(10) 1_555 1_555 1_555 1_555 yes
C(20) C(21) C(22) C(23) 0(1) 1_555 1_555 1_555 1_555 yes
C(21) C(20) C(19) C(24) -2.2(8) 1_555 1_555 1_555 1_555 yes
C(21) C(22) C(23) C(24) 0(1) 1_555 1_555 1_555 1_555 yes
